data_2018664
loop_
_publ_author_name
'Wang, Jun'
'Gao, Junlin'
'Zhao, Wenhua'

_publ_section_title
;
 \m-4,4'-Bipyridine-\k^2^<i>N</i>:<i>N</i>'-bis[tetraaqua(4,4'-bipyridine-\k<i>N</i>)dimanganese(II)]
 bis(4-aminobenzoate) bis(perchlorate)--4,4'-bipyridine--water (1/2/4): a
 supramolecular system constructed by \p--\p and hydrogen-bond
 interactions
;
_journal_coeditor_code SK3444
_journal_issue 9
_journal_name_full 'Acta Crystallographica Section C'
_journal_page_first m255
_journal_page_last m258
_journal_paper_doi 10.1107/S0108270112033616
_journal_volume 68
_journal_year 2012
_chemical_formula_iupac '[Mn2 (C10 H8 N2)3 (H2 O)8] (C7 H6 N O2)2 (Cl O4)2, 2C10 H8 N2, 4H2 O'
_chemical_formula_moiety 'C30 H40 Mn2 N6 O8 4+, 2(C7 H6 N O2 -), 2(Cl O4 -), 2(C10 H8 N2), 4(H2 O)'
_chemical_formula_sum 'C64 H76 Cl2 Mn2 N12 O24'
_chemical_formula_weight 1578.15
_chemical_name_systematic
;
\m-4,4'-Bipyridine-\k^2^<i>N</i>:<i>N</i>'-bis[tetraaqua(4,4'-bipyridine-
\k<i>N</i>)dimanaganese(II)] bis(4-aminobenzoate)
bis(perchlorate)--4,4'-bipyridine--water (1/2/4)
;
_space_group_IT_number 14
_symmetry_cell_setting monoclinic
_symmetry_space_group_name_Hall '-P 2ybc'
_symmetry_space_group_name_H-M 'P 1 21/c 1'
_atom_sites_solution_hydrogens geom
_atom_sites_solution_primary direct
_atom_sites_solution_secondary difmap
_audit_creation_method SHELXL-97
_cell_angle_alpha 90.00
_cell_angle_beta 120.322(2)
_cell_angle_gamma 90.00
_cell_formula_units_Z 2
_cell_length_a 19.4565(6)
_cell_length_b 7.0010(2)
_cell_length_c 31.1252(9)
_cell_measurement_reflns_used 3600
_cell_measurement_temperature 296(2)
_cell_measurement_theta_max 28.00
_cell_measurement_theta_min 1.26
_cell_volume 3659.7(2)
_computing_cell_refinement 'SAINT (Bruker, 2004)'
_computing_data_collection 'APEX2 (Bruker, 2004)'
_computing_data_reduction 'SAINT (Bruker, 2004)'
_computing_molecular_graphics
;
ORTEPIII (Burnett & Johnson, 1996), ORTEP-3 for Windows (Farrugia,
1997) and
XP in SHELXTL (Sheldrick, 2008)'
;
_computing_publication_material 'SHELXTL (Sheldrick, 2008)'
_computing_structure_refinement 'SHELXL97 (Sheldrick, 2008)'
_computing_structure_solution 'SHELXS97 (Sheldrick, 2008)'
_diffrn_ambient_temperature 296(2)
_diffrn_measured_fraction_theta_full 1.000
_diffrn_measured_fraction_theta_max 1.000
_diffrn_measurement_device_type 'Bruker APEXII area-detector'
_diffrn_measurement_method '\f and \w scan'
_diffrn_radiation_monochromator graphite
_diffrn_radiation_source 'fine-focus sealed tube'
_diffrn_radiation_type MoK\a
_diffrn_radiation_wavelength 0.71073
_diffrn_reflns_av_R_equivalents 0.1057
_diffrn_reflns_av_sigmaI/netI 0.0645
_diffrn_reflns_limit_h_max 23
_diffrn_reflns_limit_h_min -23
_diffrn_reflns_limit_k_max 8
_diffrn_reflns_limit_k_min -8
_diffrn_reflns_limit_l_max 37
_diffrn_reflns_limit_l_min -37
_diffrn_reflns_number 43254
_diffrn_reflns_theta_full 25.24
_diffrn_reflns_theta_max 25.24
_diffrn_reflns_theta_min 1.21
_diffrn_standards_number 0
_exptl_absorpt_coefficient_mu 0.502
_exptl_absorpt_correction_T_max 0.9106
_exptl_absorpt_correction_T_min 0.8847
_exptl_absorpt_correction_type multi-scan
_exptl_absorpt_process_details '(SADABS; Sheldrick, 1996)'
_exptl_crystal_colour colourless
_exptl_crystal_density_diffrn 1.432
_exptl_crystal_density_method 'not measured'
_exptl_crystal_description block
_exptl_crystal_F_000 1640
_exptl_crystal_size_max 0.25
_exptl_crystal_size_mid 0.23
_exptl_crystal_size_min 0.19
_refine_diff_density_max 0.318
_refine_diff_density_min -0.378
_refine_ls_extinction_method none
_refine_ls_goodness_of_fit_ref 1.009
_refine_ls_hydrogen_treatment constr
_refine_ls_matrix_type full
_refine_ls_number_parameters 514
_refine_ls_number_reflns 6638
_refine_ls_number_restraints 0
_refine_ls_restrained_S_all 1.009
_refine_ls_R_factor_all 0.1197
_refine_ls_R_factor_gt 0.0530
_refine_ls_shift/su_max 0.000
_refine_ls_shift/su_mean 0.000
_refine_ls_structure_factor_coef Fsqd
_refine_ls_weighting_details 'calc w=1/[\s^2^(Fo^2^)+(0.0384P)^2^+3.6414P] where P=(Fo^2^+2Fc^2^)/3'
_refine_ls_weighting_scheme calc
_refine_ls_wR_factor_gt 0.1058
_refine_ls_wR_factor_ref 0.1371
_reflns_number_gt 3566
_reflns_number_total 6638
_reflns_threshold_expression I>2\s(I)
_cod_data_source_file sk3444.cif
_cod_data_source_block I
_cod_original_cell_volume 3659.73(19)
_cod_original_sg_symbol_H-M 'P 21/c'
_cod_database_code 2018664
_cod_database_fobs_code 2018664

loop_
_symmetry_equiv_pos_as_xyz
'x, y, z'
'-x, y+1/2, -z+1/2'
'-x, -y, -z'
'x, -y-1/2, z-1/2'

loop_
_atom_site_type_symbol
_atom_site_label
_atom_site_fract_x
_atom_site_fract_y
_atom_site_fract_z
_atom_site_U_iso_or_equiv
_atom_site_adp_type
_atom_site_calc_flag
_atom_site_refinement_flags
_atom_site_occupancy
_atom_site_symmetry_multiplicity
C C1 0.1592(2) 0.5519(6) 0.37135(14) 0.0523(11) Uani d . 1 1
H H1 0.2120 0.5910 0.3860 0.063 Uiso calc R 1 1
C C2 0.1150(2) 0.5379(5) 0.31996(14) 0.0460(10) Uani d . 1 1
H H2 0.1385 0.5639 0.3010 0.055 Uiso calc R 1 1
C C3 0.0356(2) 0.4849(5) 0.29700(14) 0.0439(10) Uani d . 1 1
C C4 0.0060(2) 0.4375(6) 0.32767(15) 0.0531(11) Uani d . 1 1
H H4 -0.0464 0.3963 0.3140 0.064 Uiso calc R 1 1
C C5 0.0542(3) 0.4512(6) 0.37857(15) 0.0566(12) Uani d . 1 1
H H5 0.0331 0.4163 0.3984 0.068 Uiso calc R 1 1
C C6 -0.0152(2) 0.4866(5) 0.24212(14) 0.0445(10) Uani d . 1 1
C C7 0.0143(2) 0.4519(6) 0.21074(14) 0.0492(10) Uani d . 1 1
H H7 0.0680 0.4249 0.2238 0.059 Uiso calc R 1 1
C C8 -0.0365(3) 0.4577(6) 0.15995(15) 0.0569(12) Uani d . 1 1
H H8 -0.0153 0.4341 0.1396 0.068 Uiso calc R 1 1
C C9 -0.1427(3) 0.5289(6) 0.16819(16) 0.0601(12) Uani d . 1 1
H H9 -0.1967 0.5559 0.1540 0.072 Uiso calc R 1 1
C C10 -0.0964(2) 0.5262(6) 0.21951(15) 0.0531(11) Uani d . 1 1
H H10 -0.1194 0.5506 0.2389 0.064 Uiso calc R 1 1
C C11 0.3685(3) 0.6891(7) 0.51128(18) 0.0703(14) Uani d . 1 1
H H11 0.3572 0.8007 0.5227 0.084 Uiso calc R 1 1
C C12 0.4416(3) 0.6732(7) 0.51514(18) 0.0707(14) Uani d . 1 1
H H12 0.4781 0.7727 0.5288 0.085 Uiso calc R 1 1
C C13 0.4612(2) 0.5105(6) 0.49887(14) 0.0482(10) Uani d . 1 1
C C14 0.4044(2) 0.3688(6) 0.48012(16) 0.0576(12) Uani d . 1 1
H H14 0.4148 0.2544 0.4693 0.069 Uiso calc R 1 1
C C15 0.3323(2) 0.3966(7) 0.47738(15) 0.0582(11) Uani d . 1 1
H H15 0.2949 0.2988 0.4644 0.070 Uiso calc R 1 1
C C16 0.6348(3) 0.3216(7) 0.31685(17) 0.0693(14) Uani d . 1 1
H H16 0.6883 0.3348 0.3268 0.083 Uiso calc R 1 1
C C17 0.5802(2) 0.3238(7) 0.26629(16) 0.0612(12) Uani d . 1 1
H H17 0.5972 0.3384 0.2434 0.073 Uiso calc R 1 1
C C18 0.5004(2) 0.3040(6) 0.25033(15) 0.0501(10) Uani d . 1 1
C C19 0.4804(3) 0.2842(7) 0.28697(15) 0.0664(13) Uani d . 1 1
H H19 0.4273 0.2712 0.2782 0.080 Uiso calc R 1 1
C C20 0.5392(3) 0.2837(7) 0.33653(17) 0.0725(14) Uani d . 1 1
H H20 0.5241 0.2697 0.3603 0.087 Uiso calc R 1 1
C C21 0.4388(2) 0.3028(6) 0.19664(15) 0.0511(10) Uani d . 1 1
C C22 0.4586(3) 0.2737(7) 0.16031(15) 0.0641(13) Uani d . 1 1
H H22 0.5116 0.2581 0.1692 0.077 Uiso calc R 1 1
C C23 0.4001(3) 0.2677(7) 0.11121(16) 0.0713(14) Uani d . 1 1
H H23 0.4153 0.2467 0.0877 0.086 Uiso calc R 1 1
C C24 0.3044(3) 0.3209(7) 0.12989(17) 0.0699(14) Uani d . 1 1
H H24 0.2510 0.3385 0.1199 0.084 Uiso calc R 1 1
C C25 0.3591(2) 0.3286(7) 0.17978(15) 0.0635(13) Uani d . 1 1
H H25 0.3422 0.3514 0.2024 0.076 Uiso calc R 1 1
C C26 0.0924(2) 0.4170(9) 0.11106(16) 0.0599(12) Uani d . 1 1
C C27 0.1527(2) 0.4093(7) 0.16539(14) 0.0479(10) Uani d . 1 1
C C28 0.1816(2) 0.5742(7) 0.19315(16) 0.0573(11) Uani d . 1 1
H H28 0.1642 0.6918 0.1774 0.069 Uiso calc R 1 1
C C29 0.2357(3) 0.5694(7) 0.24368(16) 0.0641(12) Uani d . 1 1
H H29 0.2538 0.6832 0.2613 0.077 Uiso calc R 1 1
C C30 0.2632(3) 0.3955(8) 0.26841(15) 0.0625(12) Uani d . 1 1
C C31 0.2351(3) 0.2286(7) 0.24063(16) 0.0617(12) Uani d . 1 1
H H31 0.2529 0.1107 0.2561 0.074 Uiso calc R 1 1
C C32 0.1808(2) 0.2369(7) 0.19021(16) 0.0556(11) Uani d . 1 1
H H32 0.1626 0.1236 0.1724 0.067 Uiso calc R 1 1
Mn Mn1 0.19251(4) 0.59722(10) 0.48287(2) 0.0544(2) Uani d . 1 1
N N1 0.1296(2) 0.5120(5) 0.40095(12) 0.0522(9) Uani d . 1 1
N N2 -0.1144(2) 0.4949(5) 0.13803(12) 0.0577(9) Uani d . 1 1
N N3 0.31295(19) 0.5551(5) 0.49225(12) 0.0537(9) Uani d . 1 1
N N4 0.3167(3) 0.3877(7) 0.31860(14) 0.0979(15) Uani d . 1 1
H H4A 0.3301 0.4984 0.3324 0.147 Uiso d R 1 1
H H4B 0.3338 0.2765 0.3314 0.147 Uiso d R 1 1
N N5 0.6163(2) 0.3022(6) 0.35213(13) 0.0674(11) Uani d . 1 1
N N6 0.3234(2) 0.2898(5) 0.09510(13) 0.0627(10) Uani d . 1 1
O O5 0.07010(18) 0.2620(5) 0.08745(11) 0.0810(10) Uani d . 1 1
O O6 0.06471(18) 0.5767(5) 0.09159(11) 0.0810(10) Uani d . 1 1
Cl Cl1 0.6161(8) 0.3909(18) 0.1182(3) 0.113(5) Uani d P 0.42 1
O O1A 0.5626(13) 0.512(3) 0.0954(9) 0.257(13) Uani d P 0.42 1
O O2A 0.6646(14) 0.421(4) 0.1665(9) 0.171(11) Uani d P 0.42 1
O O3A 0.6632(12) 0.390(5) 0.0944(9) 0.220(11) Uani d P 0.42 1
O O4A 0.5811(9) 0.2006(15) 0.1106(5) 0.105(4) Uani d P 0.42 1
Cl Cl2 0.6212(4) 0.3877(9) 0.1187(2) 0.071(2) Uani d P 0.58 1
O O1B 0.6483(7) 0.5559(16) 0.1066(4) 0.145(4) Uani d P 0.58 1
O O2B 0.6276(8) 0.423(4) 0.1666(7) 0.119(5) Uani d P 0.58 1
O O3B 0.6734(8) 0.2434(17) 0.1238(5) 0.163(6) Uani d P 0.58 1
O O4B 0.5425(6) 0.360(3) 0.0849(5) 0.182(7) Uani d P 0.58 1
O O1W 0.07715(16) 0.6169(5) 0.47872(10) 0.0867(11) Uani d . 1 1
H H1W 0.0459 0.7050 0.4646 0.130 Uiso d R 1 1
H H2W 0.0790 0.6071 0.5054 0.130 Uiso d R 1 1
O O2W 0.19660(16) 0.2964(4) 0.50386(10) 0.0673(9) Uani d . 1 1
H H3W 0.1565 0.2540 0.5026 0.101 Uiso d R 1 1
H H4W 0.2330 0.2601 0.5310 0.101 Uiso d R 1 1
O O3W 0.24120(17) 0.6961(5) 0.55858(9) 0.0757(10) Uani d . 1 1
H H5W 0.2183 0.6483 0.5719 0.113 Uiso d R 1 1
H H6W 0.2879 0.7033 0.5810 0.113 Uiso d R 1 1
O O4W 0.19026(19) 0.8932(4) 0.46060(10) 0.0839(11) Uani d . 1 1
H H7W 0.1685 0.9213 0.4310 0.126 Uiso d R 1 1
H H8W 0.1844 0.9893 0.4735 0.126 Uiso d R 1 1
O O5W 0.1333(2) 0.9056(5) 0.08642(13) 0.0972(12) Uani d . 1 1
H H9W 0.1155 1.0096 0.0912 0.146 Uiso d R 1 1
H H10W 0.1108 0.8116 0.0916 0.146 Uiso d R 1 1
O O6W 0.0710(2) 0.1244(7) 0.49565(12) 0.143(2) Uani d . 1 1
H H11W 0.0527 0.2073 0.5072 0.215 Uiso d R 1 1
H H12W 0.0333 0.0481 0.4779 0.215 Uiso d R 1 1

loop_
_atom_site_aniso_label
_atom_site_aniso_U_11
_atom_site_aniso_U_22
_atom_site_aniso_U_33
_atom_site_aniso_U_12
_atom_site_aniso_U_13
_atom_site_aniso_U_23
C1 0.048(2) 0.065(3) 0.041(2) 0.002(2) 0.019(2) 0.000(2)
C2 0.052(3) 0.053(3) 0.037(2) 0.000(2) 0.026(2) -0.0008(19)
C3 0.046(2) 0.044(2) 0.037(2) 0.0032(19) 0.018(2) -0.0046(19)
C4 0.047(2) 0.065(3) 0.048(3) -0.010(2) 0.025(2) -0.005(2)
C5 0.058(3) 0.076(3) 0.041(2) -0.005(2) 0.028(2) -0.003(2)
C6 0.047(2) 0.044(2) 0.038(2) -0.0020(19) 0.019(2) -0.0042(19)
C7 0.048(2) 0.059(3) 0.037(2) -0.004(2) 0.019(2) -0.003(2)
C8 0.065(3) 0.067(3) 0.041(3) -0.005(2) 0.028(2) -0.001(2)
C9 0.046(3) 0.067(3) 0.054(3) -0.001(2) 0.015(2) -0.006(2)
C10 0.046(2) 0.063(3) 0.044(3) -0.003(2) 0.018(2) -0.010(2)
C11 0.054(3) 0.073(3) 0.089(4) -0.004(3) 0.040(3) -0.027(3)
C12 0.053(3) 0.074(3) 0.087(4) -0.011(2) 0.037(3) -0.028(3)
C13 0.042(2) 0.059(3) 0.038(2) 0.000(2) 0.016(2) -0.005(2)
C14 0.045(2) 0.058(3) 0.067(3) 0.000(2) 0.027(2) -0.010(2)
C15 0.042(2) 0.065(3) 0.061(3) -0.005(2) 0.022(2) -0.010(2)
C16 0.051(3) 0.081(4) 0.055(3) 0.000(2) 0.011(3) -0.004(3)
C17 0.045(3) 0.080(3) 0.048(3) -0.003(2) 0.015(2) 0.000(2)
C18 0.047(2) 0.051(3) 0.041(2) -0.002(2) 0.014(2) -0.005(2)
C19 0.050(3) 0.091(4) 0.043(3) -0.004(3) 0.012(2) -0.007(3)
C20 0.067(3) 0.094(4) 0.049(3) -0.004(3) 0.024(3) -0.010(3)
C21 0.043(2) 0.054(3) 0.042(2) -0.006(2) 0.011(2) -0.003(2)
C22 0.042(2) 0.093(4) 0.046(3) -0.005(2) 0.014(2) -0.007(3)
C23 0.053(3) 0.106(4) 0.046(3) -0.008(3) 0.018(2) -0.012(3)
C24 0.042(3) 0.100(4) 0.052(3) 0.003(3) 0.013(2) -0.004(3)
C25 0.048(3) 0.091(4) 0.041(3) -0.001(2) 0.015(2) -0.007(2)
C26 0.038(2) 0.090(4) 0.049(3) -0.004(3) 0.020(2) 0.002(3)
C27 0.038(2) 0.061(3) 0.043(2) -0.006(2) 0.0194(19) -0.004(2)
C28 0.054(3) 0.060(3) 0.054(3) -0.001(2) 0.025(2) 0.006(2)
C29 0.063(3) 0.067(3) 0.051(3) -0.016(3) 0.020(2) -0.015(3)
C30 0.057(3) 0.079(4) 0.041(3) -0.008(3) 0.017(2) -0.002(3)
C31 0.060(3) 0.064(3) 0.048(3) -0.006(2) 0.018(2) 0.007(2)
C32 0.050(3) 0.060(3) 0.052(3) -0.010(2) 0.023(2) -0.008(2)
Mn1 0.0389(3) 0.0848(5) 0.0319(3) 0.0111(3) 0.0124(3) 0.0017(3)
N1 0.047(2) 0.063(2) 0.042(2) 0.0024(17) 0.0196(18) 0.0014(17)
N2 0.057(2) 0.063(2) 0.042(2) -0.0091(19) 0.0166(19) -0.0017(18)
N3 0.0403(19) 0.070(3) 0.047(2) 0.0014(18) 0.0192(17) -0.0034(18)
N4 0.103(3) 0.099(3) 0.048(2) 0.002(3) 0.005(2) -0.004(2)
N5 0.061(3) 0.077(3) 0.044(2) 0.005(2) 0.011(2) -0.006(2)
N6 0.050(2) 0.078(3) 0.043(2) -0.005(2) 0.0104(19) -0.004(2)
O5 0.061(2) 0.097(3) 0.054(2) 0.0003(19) 0.0063(17) -0.0204(19)
O6 0.061(2) 0.094(3) 0.060(2) -0.008(2) 0.0109(17) 0.024(2)
Cl1 0.103(8) 0.148(10) 0.057(6) -0.010(7) 0.017(5) 0.044(5)
O1A 0.144(18) 0.21(2) 0.30(3) 0.080(16) 0.027(16) 0.19(2)
O2A 0.20(2) 0.135(14) 0.061(10) -0.06(2) -0.019(14) -0.004(10)
O3A 0.151(15) 0.34(3) 0.21(2) -0.10(2) 0.115(15) -0.12(2)
O4A 0.121(10) 0.068(7) 0.112(9) -0.016(6) 0.049(8) -0.011(6)
Cl2 0.056(3) 0.068(3) 0.083(5) -0.006(2) 0.030(3) -0.020(3)
O1B 0.149(10) 0.127(8) 0.143(9) -0.011(8) 0.062(8) 0.069(7)
O2B 0.097(8) 0.178(11) 0.084(8) -0.048(8) 0.049(8) -0.038(7)
O3B 0.184(12) 0.155(10) 0.207(12) 0.100(9) 0.141(10) 0.088(9)
O4B 0.073(7) 0.34(2) 0.101(8) -0.070(11) 0.020(6) -0.096(12)
O1W 0.0513(18) 0.156(3) 0.0456(18) 0.035(2) 0.0194(15) 0.008(2)
O2W 0.0409(16) 0.107(3) 0.0432(16) 0.0036(16) 0.0136(14) 0.0110(17)
O3W 0.0512(18) 0.128(3) 0.0355(16) 0.0049(18) 0.0125(14) -0.0042(17)
O4W 0.106(3) 0.076(2) 0.0424(17) 0.030(2) 0.0175(17) -0.0025(17)
O5W 0.115(3) 0.085(3) 0.132(3) -0.007(2) 0.093(3) -0.006(2)
O6W 0.090(3) 0.258(6) 0.064(2) -0.092(3) 0.026(2) -0.007(3)

loop_
_atom_type_symbol
_atom_type_description
_atom_type_scat_dispersion_real
_atom_type_scat_dispersion_imag
_atom_type_scat_source
C C 0.0033 0.0016 'International Tables Vol C Tables 4.2.6.8 and 6.1.1.4'
H H 0.0000 0.0000 'International Tables Vol C Tables 4.2.6.8 and 6.1.1.4'
Cl Cl 0.1484 0.1585 'International Tables Vol C Tables 4.2.6.8 and 6.1.1.4'
Mn Mn 0.3368 0.7283 'International Tables Vol C Tables 4.2.6.8 and 6.1.1.4'
N N 0.0061 0.0033 'International Tables Vol C Tables 4.2.6.8 and 6.1.1.4'
O O 0.0106 0.0060 'International Tables Vol C Tables 4.2.6.8 and 6.1.1.4'

loop_
_geom_angle_atom_site_label_1
_geom_angle_atom_site_label_2
_geom_angle_atom_site_label_3
_geom_angle_site_symmetry_3
_geom_angle
_geom_angle_publ_flag
N1 C1 C2 . 123.2(4) ?
N1 C1 H1 . 118.4 ?
C2 C1 H1 . 118.4 ?
C1 C2 C3 . 119.7(4) ?
C1 C2 H2 . 120.2 ?
C3 C2 H2 . 120.2 ?
C4 C3 C2 . 117.0(4) ?
C4 C3 C6 . 122.1(4) ?
C2 C3 C6 . 121.0(4) ?
C5 C4 C3 . 119.9(4) ?
C5 C4 H4 . 120.0 ?
C3 C4 H4 . 120.0 ?
N1 C5 C4 . 123.5(4) ?
N1 C5 H5 . 118.3 ?
C4 C5 H5 . 118.3 ?
C7 C6 C10 . 116.6(4) ?
C7 C6 C3 . 122.8(4) ?
C10 C6 C3 . 120.7(4) ?
C8 C7 C6 . 119.5(4) ?
C8 C7 H7 . 120.3 ?
C6 C7 H7 . 120.3 ?
N2 C8 C7 . 124.3(4) ?
N2 C8 H8 . 117.9 ?
C7 C8 H8 . 117.9 ?
N2 C9 C10 . 123.6(4) ?
N2 C9 H9 . 118.2 ?
C10 C9 H9 . 118.2 ?
C9 C10 C6 . 119.8(4) ?
C9 C10 H10 . 120.1 ?
C6 C10 H10 . 120.1 ?
N3 C11 C12 . 124.0(4) ?
N3 C11 H11 . 118.0 ?
C12 C11 H11 . 118.0 ?
C11 C12 C13 . 120.2(4) ?
C11 C12 H12 . 119.9 ?
C13 C12 H12 . 119.9 ?
C12 C13 C14 . 116.1(4) ?
C12 C13 C13 3_666 122.0(5) ?
C14 C13 C13 3_666 121.9(5) ?
C15 C14 C13 . 120.0(4) ?
C15 C14 H14 . 120.0 ?
C13 C14 H14 . 120.0 ?
N3 C15 C14 . 123.8(4) ?
N3 C15 H15 . 118.1 ?
C14 C15 H15 . 118.1 ?
N5 C16 C17 . 124.8(5) ?
N5 C16 H16 . 117.6 ?
C17 C16 H16 . 117.6 ?
C18 C17 C16 . 119.1(4) ?
C18 C17 H17 . 120.4 ?
C16 C17 H17 . 120.4 ?
C17 C18 C19 . 116.5(4) ?
C17 C18 C21 . 121.9(4) ?
C19 C18 C21 . 121.5(4) ?
C20 C19 C18 . 120.1(4) ?
C20 C19 H19 . 120.0 ?
C18 C19 H19 . 120.0 ?
N5 C20 C19 . 123.6(5) ?
N5 C20 H20 . 118.2 ?
C19 C20 H20 . 118.2 ?
C25 C21 C22 . 115.7(4) ?
C25 C21 C18 . 122.9(4) ?
C22 C21 C18 . 121.4(4) ?
C23 C22 C21 . 120.0(4) ?
C23 C22 H22 . 120.0 ?
C21 C22 H22 . 120.0 ?
N6 C23 C22 . 124.2(4) ?
N6 C23 H23 . 117.9 ?
C22 C23 H23 . 117.9 ?
N6 C24 C25 . 123.7(4) ?
N6 C24 H24 . 118.1 ?
C25 C24 H24 . 118.1 ?
C24 C25 C21 . 120.5(4) ?
C24 C25 H25 . 119.7 ?
C21 C25 H25 . 119.7 ?
O6 C26 O5 . 123.3(4) ?
O6 C26 C27 . 118.6(5) ?
O5 C26 C27 . 118.1(5) ?
C28 C27 C32 . 117.2(4) ?
C28 C27 C26 . 121.1(4) ?
C32 C27 C26 . 121.7(4) ?
C27 C28 C29 . 121.8(4) ?
C27 C28 H28 . 119.1 ?
C29 C28 H28 . 119.1 ?
C28 C29 C30 . 120.6(4) ?
C28 C29 H29 . 119.7 ?
C30 C29 H29 . 119.7 ?
N4 C30 C31 . 120.5(5) ?
N4 C30 C29 . 121.5(5) ?
C31 C30 C29 . 118.0(4) ?
C32 C31 C30 . 120.4(4) ?
C32 C31 H31 . 119.8 ?
C30 C31 H31 . 119.8 ?
C31 C32 C27 . 122.0(4) ?
C31 C32 H32 . 119.0 ?
C27 C32 H32 . 119.0 ?
O3W Mn1 O4W . 88.25(12) y
O3W Mn1 O1W . 85.18(11) y
O4W Mn1 O1W . 93.79(13) y
O3W Mn1 O2W . 93.03(12) y
O4W Mn1 O2W . 178.11(12) y
O1W Mn1 O2W . 87.71(12) y
O3W Mn1 N3 . 92.66(12) y
O4W Mn1 N3 . 91.05(13) y
O1W Mn1 N3 . 174.64(13) y
O2W Mn1 N3 . 87.50(12) y
O3W Mn1 N1 . 173.95(12) y
O4W Mn1 N1 . 88.85(11) y
O1W Mn1 N1 . 89.71(12) y
O2W Mn1 N1 . 90.00(12) y
N3 Mn1 N1 . 92.70(12) y
C5 N1 C1 . 116.6(3) ?
C5 N1 Mn1 . 119.6(3) ?
C1 N1 Mn1 . 122.6(3) ?
C9 N2 C8 . 116.3(4) ?
C11 N3 C15 . 115.9(4) ?
C11 N3 Mn1 . 122.1(3) ?
C15 N3 Mn1 . 121.9(3) ?
C30 N4 H4A . 113.4 ?
C30 N4 H4B . 117.1 ?
H4A N4 H4B . 129.4 ?
C16 N5 C20 . 115.9(4) ?
C23 N6 C24 . 115.8(4) ?
O1A Cl1 O2A . 117(2) ?
O1A Cl1 O3A . 106.1(19) ?
O2A Cl1 O3A . 108.0(17) ?
O1A Cl1 O4A . 109.9(16) ?
O2A Cl1 O4A . 109.5(14) ?
O3A Cl1 O4A . 106.2(16) ?
O2A Cl2 O1A . 112.9(19) ?
O4B Cl2 O1B . 109.7(11) ?
O3B Cl2 O1B . 106.6(8) ?
O4B Cl2 O2B . 107.3(8) ?
O3B Cl2 O2B . 109.2(11) ?
O1B Cl2 O2B . 106.3(11) ?
Mn1 O1W H1W . 122.7 ?
Mn1 O1W H2W . 114.7 ?
H1W O1W H2W . 104.4 ?
Mn1 O2W H3W . 116.3 ?
Mn1 O2W H4W . 119.0 ?
H3W O2W H4W . 104.2 ?
Mn1 O3W H5W . 111.7 ?
Mn1 O3W H6W . 129.4 ?
H5W O3W H6W . 104.2 ?
Mn1 O4W H7W . 120.1 ?
Mn1 O4W H8W . 127.6 ?
H7W O4W H8W . 103.5 ?
H9W O5W H10W . 109.7 ?
H11W O6W H12W . 107.2 ?

loop_
_geom_bond_atom_site_label_1
_geom_bond_atom_site_label_2
_geom_bond_site_symmetry_2
_geom_bond_distance
_geom_bond_publ_flag
C1 N1 . 1.340(5) ?
C1 C2 . 1.385(5) ?
C1 H1 . 0.9300 ?
C2 C3 . 1.385(5) ?
C2 H2 . 0.9300 ?
C3 C4 . 1.382(5) ?
C3 C6 . 1.480(5) ?
C4 C5 . 1.378(5) ?
C4 H4 . 0.9300 ?
C5 N1 . 1.337(5) ?
C5 H5 . 0.9300 ?
C6 C7 . 1.381(5) ?
C6 C10 . 1.396(5) ?
C7 C8 . 1.378(5) ?
C7 H7 . 0.9300 ?
C8 N2 . 1.337(5) ?
C8 H8 . 0.9300 ?
C9 N2 . 1.327(5) ?
C9 C10 . 1.382(5) ?
C9 H9 . 0.9300 ?
C10 H10 . 0.9300 ?
C11 N3 . 1.324(5) ?
C11 C12 . 1.370(6) ?
C11 H11 . 0.9300 ?
C12 C13 . 1.376(6) ?
C12 H12 . 0.9300 ?
C13 C14 . 1.376(5) ?
C13 C13 3_666 1.483(8) ?
C14 C15 . 1.376(5) ?
C14 H14 . 0.9300 ?
C15 N3 . 1.327(5) ?
C15 H15 . 0.9300 ?
C16 N5 . 1.324(6) ?
C16 C17 . 1.385(6) ?
C16 H16 . 0.9300 ?
C17 C18 . 1.377(5) ?
C17 H17 . 0.9300 ?
C18 C19 . 1.386(6) ?
C18 C21 . 1.485(5) ?
C19 C20 . 1.381(6) ?
C19 H19 . 0.9300 ?
C20 N5 . 1.328(6) ?
C20 H20 . 0.9300 ?
C21 C25 . 1.375(5) ?
C21 C22 . 1.381(6) ?
C22 C23 . 1.370(5) ?
C22 H22 . 0.9300 ?
C23 N6 . 1.322(5) ?
C23 H23 . 0.9300 ?
C24 N6 . 1.326(5) ?
C24 C25 . 1.370(5) ?
C24 H24 . 0.9300 ?
C25 H25 . 0.9300 ?
C26 O6 . 1.256(5) ?
C26 O5 . 1.259(5) ?
C26 C27 . 1.495(6) ?
C27 C28 . 1.380(6) ?
C27 C32 . 1.388(6) ?
C28 C29 . 1.382(6) ?
C28 H28 . 0.9300 ?
C29 C30 . 1.395(6) ?
C29 H29 . 0.9300 ?
C30 N4 . 1.373(5) ?
C30 C31 . 1.391(6) ?
C31 C32 . 1.381(5) ?
C31 H31 . 0.9300 ?
C32 H32 . 0.9300 ?
Mn1 O3W . 2.162(3) y
Mn1 O4W . 2.179(3) y
Mn1 O1W . 2.187(3) y
Mn1 O2W . 2.195(3) y
Mn1 N3 . 2.230(3) y
Mn1 N1 . 2.282(3) y
N4 H4A . 0.8606 ?
N4 H4B . 0.8611 ?
Cl1 O1A . 1.249(19) ?
Cl1 O4B . 1.294(14) ?
Cl1 O2A . 1.33(3) ?
Cl1 O2B . 1.42(2) ?
Cl1 O3A . 1.44(2) ?
Cl1 O1B . 1.444(16) ?
Cl1 O4A . 1.460(15) ?
Cl1 O3B . 1.464(15) ?
O1A Cl2 . 1.322(16) ?
O2A Cl2 . 1.31(2) ?
O3A Cl2 . 1.37(2) ?
O4A Cl2 . 1.479(14) ?
Cl2 O4B . 1.364(12) ?
Cl2 O3B . 1.384(13) ?
Cl2 O1B . 1.417(11) ?
Cl2 O2B . 1.45(2) ?
O1W H1W . 0.8200 ?
O1W H2W . 0.8170 ?
O2W H3W . 0.8173 ?
O2W H4W . 0.8212 ?
O3W H5W . 0.8164 ?
O3W H6W . 0.8219 ?
O4W H7W . 0.8214 ?
O4W H8W . 0.8201 ?
O5W H9W . 0.8499 ?
O5W H10W . 0.8497 ?
O6W H11W . 0.8498 ?
O6W H12W . 0.8485 ?

loop_
_geom_hbond_atom_site_label_D
_geom_hbond_atom_site_label_H
_geom_hbond_atom_site_label_A
_geom_hbond_site_symmetry_A
_geom_hbond_distance_DH
_geom_hbond_distance_HA
_geom_hbond_distance_DA
_geom_hbond_angle_DHA
O1W H1W O5 2 0.82 2.05 2.743(4) 143
O1W H2W O5W 4_576 0.82 2.19 2.959(4) 157
O2W H3W O6W . 0.82 1.81 2.618(4) 170
O2W H4W N6 4_566 0.82 1.91 2.727(4) 172
O3W H5W O5W 4_576 0.82 1.96 2.739(4) 159
O3W H6W N5 3_666 0.82 1.97 2.763(4) 161
O4W H7W N2 2 0.82 1.92 2.745(4) 177
O4W H8W O2W 1_565 0.82 2.31 3.103(4) 162
O5W H9W O5 1_565 0.85 1.95 2.789(5) 168
O5W H10W O6 . 0.85 1.87 2.706(5) 167
O6W H11W O5 4_566 0.85 2.36 2.975(5) 130
O6W H12W O6 2_545 0.85 2.05 2.687(4) 132
N4 H4A O3B 2_655 0.86 2.21 3.018(12) 156
N4 H4A O4A 2_655 0.86 2.24 3.030(13) 152
N4 H4B O1B 2_645 0.86 2.36 3.112(15) 146
N4 H4B O2A 2_645 0.86 2.49 3.30(3) 156
N4 H4B O2B 2_645 0.86 2.58 3.39(2) 157
